data_4134435
loop_
_publ_author_name
'Li, Tian-Yi'
'Muthiah Ravinson, Daniel Sylvinson'
'Haiges, Ralf'
'Djurovich, Peter I.'
'Thompson, Mark E.'

_publ_section_title
;
 Enhancement of the Luminescent Efficiency in
 Carbene-Au<sup>(I)</sup>-Aryl Complexes by the Restriction of
 Renner-Teller Distortion and Bond Rotation.
;
_journal_issue 13
_journal_name_full 'Journal of the American Chemical Society'
_journal_page_first 6158
_journal_page_last 6172
_journal_paper_doi 10.1021/jacs.9b13755
_journal_volume 142
_journal_year 2020
_chemical_formula_moiety 'C48 H54 Au N3 O'
_chemical_formula_sum 'C48 H54 Au N3 O'
_chemical_formula_weight 885.91
_space_group_crystal_system triclinic
_space_group_IT_number 2
_space_group_name_Hall '-P 1'
_space_group_name_H-M_alt 'P -1'
_atom_sites_solution_hydrogens geom
_audit_creation_method SHELXL-2014/7
_cell_angle_alpha 90.721(4)
_cell_angle_beta 94.132(4)
_cell_angle_gamma 102.353(4)
_cell_formula_units_Z 4
_cell_length_a 11.072(3)
_cell_length_b 15.898(4)
_cell_length_c 24.215(6)
_cell_measurement_reflns_used 9832
_cell_measurement_temperature 100(2)
_cell_measurement_theta_max 24.43
_cell_measurement_theta_min 2.44
_cell_volume 4151.2(18)
_computing_cell_refinement 'Bruker SAINT'
_computing_data_collection 'Bruker APEX2'
_computing_data_reduction 'Bruker SAINT'
_computing_molecular_graphics 'Bruker SHELXTL'
_computing_publication_material 'Bruker SHELXTL'
_computing_structure_refinement 'SHELXL-2014/7 (Sheldrick, 2014)'
_computing_structure_solution 'SHELXS-97 (Sheldrick 2008)'
_diffrn_ambient_temperature 100(2)
_diffrn_measured_fraction_theta_full 0.995
_diffrn_measured_fraction_theta_max 0.995
_diffrn_measurement_device_type 'Bruker APEX-II CCD'
_diffrn_measurement_method '\f and \w scans'
_diffrn_radiation_type MoK\a
_diffrn_radiation_wavelength 0.71073
_diffrn_reflns_av_R_equivalents 0.0471
_diffrn_reflns_av_unetI/netI 0.0352
_diffrn_reflns_Laue_measured_fraction_full 0.995
_diffrn_reflns_Laue_measured_fraction_max 0.995
_diffrn_reflns_limit_h_max 12
_diffrn_reflns_limit_h_min -12
_diffrn_reflns_limit_k_max 18
_diffrn_reflns_limit_k_min -18
_diffrn_reflns_limit_l_max 27
_diffrn_reflns_limit_l_min -27
_diffrn_reflns_number 63253
_diffrn_reflns_point_group_measured_fraction_full 0.995
_diffrn_reflns_point_group_measured_fraction_max 0.995
_diffrn_reflns_theta_full 24.089
_diffrn_reflns_theta_max 24.089
_diffrn_reflns_theta_min 0.843
_exptl_absorpt_coefficient_mu 3.582
_exptl_absorpt_correction_type none
_exptl_crystal_colour colorless
_exptl_crystal_density_diffrn 1.418
_exptl_crystal_description block
_exptl_crystal_F_000 1800
_refine_diff_density_max 2.179
_refine_diff_density_min -1.547
_refine_diff_density_rms 0.192
_refine_ls_extinction_method none
_refine_ls_goodness_of_fit_ref 1.035
_refine_ls_hydrogen_treatment constr
_refine_ls_matrix_type full
_refine_ls_number_parameters 975
_refine_ls_number_reflns 13108
_refine_ls_number_restraints 0
_refine_ls_restrained_S_all 1.035
_refine_ls_R_factor_all 0.0828
_refine_ls_R_factor_gt 0.0687
_refine_ls_shift/su_max 0.001
_refine_ls_shift/su_mean 0.000
_refine_ls_structure_factor_coef Fsqd
_refine_ls_weighting_details 'w=1/[\s^2^(Fo^2^)+(0.0518P)^2^+137.8514P] where P=(Fo^2^+2Fc^2^)/3'
_refine_ls_weighting_scheme calc
_refine_ls_wR_factor_gt 0.1880
_refine_ls_wR_factor_ref 0.1955
_reflns_Friedel_coverage 0.000
_reflns_number_gt 10866
_reflns_number_total 13108
_reflns_threshold_expression 'I > 2\s(I)'
_cod_data_source_file ja9b13755_si_006.cif
_cod_data_source_block mo_Au14new_0m_a
_cod_depositor_comments 'Adding full bibliography for 4134433--4134440.cif.'
_cod_original_cell_volume 4151.0(18)
_cod_database_code 4134435
_shelx_shelxl_version_number 2014/7
_shelx_space_group_comment
;
The symmetry employed for this shelxl refinement is uniquely defined
by the following loop, which should always be used as a source of
symmetry information in preference to the above space-group names.
They are only intended as comments.
;

loop_
_space_group_symop_operation_xyz
'x, y, z'
'-x, -y, -z'

loop_
_atom_site_label
_atom_site_type_symbol
_atom_site_fract_x
_atom_site_fract_y
_atom_site_fract_z
_atom_site_U_iso_or_equiv
_atom_site_adp_type
_atom_site_occupancy
_atom_site_site_symmetry_order
_atom_site_calc_flag
_atom_site_refinement_flags_posn
_atom_site_refinement_flags_adp
_atom_site_refinement_flags_occupancy
_atom_site_disorder_assembly
_atom_site_disorder_group
Au1 Au 0.03484(5) 0.41054(3) 0.35086(2) 0.03679(16) Uani 1 1 d . . . . .
N1 N -0.2282(11) 0.0974(7) 0.4878(5) 0.042(3) Uani 1 1 d . . . . .
O1 O 0.4213(9) 0.6184(7) 0.2768(4) 0.049(2) Uani 1 1 d . . . . .
C1 C -0.2233(14) 0.0112(9) 0.4775(6) 0.044(3) Uani 1 1 d . . . . .
N2 N 0.2464(9) 0.5393(7) 0.3082(4) 0.034(2) Uani 1 1 d . . . . .
Au2 Au 0.94936(5) 0.89555(3) 0.15249(2) 0.03462(16) Uani 1 1 d . . . . .
O2 O 0.5647(9) 1.0005(7) 0.2207(5) 0.056(3) Uani 1 1 d . . . . .
C2 C -0.1549(15) -0.0230(10) 0.4395(6) 0.050(4) Uani 1 1 d . . . . .
H2 H -0.1028 0.0130 0.4159 0.060 Uiso 1 1 calc R U . . .
C3 C -0.1668(14) -0.1108(9) 0.4382(6) 0.047(3) Uani 1 1 d . . . . .
H3 H -0.1207 -0.1360 0.4136 0.056 Uiso 1 1 calc R U . . .
N3 N 0.0543(9) 0.5736(7) 0.2920(4) 0.032(2) Uani 1 1 d . . . . .
C4 C -0.2480(14) -0.1658(10) 0.4734(6) 0.048(4) Uani 1 1 d . . . . .
H4 H -0.2558 -0.2265 0.4716 0.057 Uiso 1 1 calc R U . . .
N4 N 1.2171(10) 0.6627(7) 0.0132(5) 0.039(3) Uani 1 1 d . . . . .
N5 N 0.9337(10) 1.0574(6) 0.2095(4) 0.033(2) Uani 1 1 d . . . . .
C5 C -0.3130(13) -0.1298(10) 0.5090(6) 0.046(3) Uani 1 1 d . . . . .
H5 H -0.3666 -0.1661 0.5319 0.055 Uiso 1 1 calc R U . . .
C6 C -0.3035(13) -0.0421(10) 0.5128(6) 0.045(3) Uani 1 1 d . . . . .
N6 N 0.7410(10) 0.9645(7) 0.1959(4) 0.036(2) Uani 1 1 d . . . . .
C7 C -0.3569(13) 0.0148(10) 0.5450(6) 0.044(3) Uani 1 1 d . . . . .
C8 C -0.4395(14) 0.0012(11) 0.5875(6) 0.049(4) Uani 1 1 d . . . . .
H8 H -0.4733 -0.0553 0.5990 0.059 Uiso 1 1 calc R U . . .
C9 C -0.4696(14) 0.0724(10) 0.6119(7) 0.051(4) Uani 1 1 d . . . . .
H9 H -0.5260 0.0641 0.6401 0.061 Uiso 1 1 calc R U . . .
C17 C -0.1797(13) 0.2931(9) 0.4015(6) 0.042(3) Uani 1 1 d . . . . .
H17 H -0.2279 0.3303 0.3851 0.050 Uiso 1 1 calc R U . . .
C10 C -0.4199(14) 0.1550(10) 0.5964(6) 0.048(4) Uani 1 1 d . . . . .
H10 H -0.4416 0.2025 0.6143 0.057 Uiso 1 1 calc R U . . .
C11 C -0.3397(14) 0.1691(10) 0.5556(6) 0.046(3) Uani 1 1 d . . . . .
H11 H -0.3054 0.2262 0.5453 0.056 Uiso 1 1 calc R U . . .
C12 C -0.3089(13) 0.1000(10) 0.5293(6) 0.043(3) Uani 1 1 d . . . . .
C13 C -0.1689(12) 0.1693(9) 0.4568(5) 0.039(3) Uani 1 1 d . . . . .
C14 C -0.0398(12) 0.1842(8) 0.4509(5) 0.037(3) Uani 1 1 d . . . . .
H14 H 0.0094 0.1489 0.4688 0.045 Uiso 1 1 calc R U . . .
C15 C 0.0131(13) 0.2509(8) 0.4186(6) 0.040(3) Uani 1 1 d . . . . .
H15 H 0.0987 0.2583 0.4131 0.048 Uiso 1 1 calc R U . . .
C16 C -0.0518(13) 0.3078(9) 0.3939(5) 0.039(3) Uani 1 1 d . . . . .
C18 C -0.2364(13) 0.2249(9) 0.4327(6) 0.042(3) Uani 1 1 d . . . . .
H18 H -0.3225 0.2165 0.4376 0.050 Uiso 1 1 calc R U . . .
C19 C 0.1196(12) 0.5192(8) 0.3114(5) 0.033(3) Uani 1 1 d . . . . .
C20 C 0.1147(12) 0.6611(9) 0.2734(5) 0.037(3) Uani 1 1 d . . . . .
H20A H 0.1326 0.7016 0.3059 0.044 Uiso 1 1 calc R U . . .
H20B H 0.0561 0.6819 0.2469 0.044 Uiso 1 1 calc R U . . .
C21 C 0.3114(12) 0.6087(9) 0.2780(6) 0.042(3) Uani 1 1 d . . . . .
C22 C 0.2347(12) 0.6623(8) 0.2461(5) 0.034(3) Uani 1 1 d . . . . .
C23 C 0.2061(13) 0.6206(10) 0.1875(5) 0.045(3) Uani 1 1 d . . . . .
H23A H 0.1460 0.6474 0.1666 0.068 Uiso 1 1 calc R U . . .
H23B H 0.1715 0.5588 0.1903 0.068 Uiso 1 1 calc R U . . .
H23C H 0.2827 0.6289 0.1684 0.068 Uiso 1 1 calc R U . . .
C25 C -0.0770(11) 0.5586(8) 0.2998(6) 0.036(3) Uani 1 1 d . . . . .
C24 C 0.3056(12) 0.7558(8) 0.2436(5) 0.036(3) Uani 1 1 d . . . . .
H24A H 0.3794 0.7581 0.2232 0.054 Uiso 1 1 calc R U . . .
H24B H 0.3307 0.7793 0.2813 0.054 Uiso 1 1 calc R U . . .
H24C H 0.2521 0.7900 0.2248 0.054 Uiso 1 1 calc R U . . .
C26 C -0.1127(12) 0.5835(9) 0.3513(5) 0.038(3) Uani 1 1 d . . . . .
C27 C -0.2390(13) 0.5668(9) 0.3561(7) 0.047(4) Uani 1 1 d . . . . .
H27 H -0.2680 0.5806 0.3903 0.057 Uiso 1 1 calc R U . . .
C28 C -0.3245(15) 0.5314(10) 0.3141(7) 0.052(4) Uani 1 1 d . . . . .
H28 H -0.4104 0.5218 0.3195 0.063 Uiso 1 1 calc R U . . .
C29 C -0.2873(13) 0.5095(10) 0.2641(6) 0.047(4) Uani 1 1 d . . . . .
H29 H -0.3470 0.4853 0.2349 0.057 Uiso 1 1 calc R U . . .
C30 C -0.1623(13) 0.5230(9) 0.2565(6) 0.041(3) Uani 1 1 d . . . . .
C31 C -0.1212(15) 0.4961(12) 0.2001(6) 0.059(4) Uani 1 1 d . . . . .
H31 H -0.0291 0.5163 0.2008 0.071 Uiso 1 1 calc R U . . .
C32 C -0.151(2) 0.3968(13) 0.1933(8) 0.080(6) Uani 1 1 d . . . . .
H32A H -0.1227 0.3802 0.1582 0.120 Uiso 1 1 calc R U . . .
H32B H -0.2412 0.3751 0.1932 0.120 Uiso 1 1 calc R U . . .
H32C H -0.1095 0.3722 0.2241 0.120 Uiso 1 1 calc R U . . .
C33 C -0.1781(19) 0.5376(12) 0.1522(7) 0.071(5) Uani 1 1 d . . . . .
H33A H -0.1521 0.5178 0.1174 0.106 Uiso 1 1 calc R U . . .
H33B H -0.1505 0.6004 0.1561 0.106 Uiso 1 1 calc R U . . .
H33C H -0.2687 0.5218 0.1520 0.106 Uiso 1 1 calc R U . . .
C34 C -0.0211(14) 0.6197(9) 0.4001(5) 0.042(3) Uani 1 1 d . . . . .
H34 H 0.0624 0.6112 0.3914 0.051 Uiso 1 1 calc R U . . .
C35 C -0.0544(16) 0.5733(10) 0.4538(6) 0.053(4) Uani 1 1 d . . . . .
H35A H -0.1329 0.5847 0.4649 0.079 Uiso 1 1 calc R U . . .
H35B H 0.0114 0.5944 0.4831 0.079 Uiso 1 1 calc R U . . .
H35C H -0.0628 0.5112 0.4478 0.079 Uiso 1 1 calc R U . . .
C36 C -0.0123(15) 0.7179(10) 0.4081(6) 0.051(4) Uani 1 1 d . . . . .
H36A H 0.0120 0.7471 0.3739 0.076 Uiso 1 1 calc R U . . .
H36B H 0.0498 0.7406 0.4385 0.076 Uiso 1 1 calc R U . . .
H36C H -0.0931 0.7280 0.4169 0.076 Uiso 1 1 calc R U . . .
C37 C 0.3170(11) 0.4826(8) 0.3334(6) 0.036(3) Uani 1 1 d . . . . .
C38 C 0.3741(12) 0.5021(9) 0.3872(5) 0.038(3) Uani 1 1 d . . . . .
C39 C 0.4394(13) 0.4446(10) 0.4114(6) 0.047(4) Uani 1 1 d . . . . .
H39 H 0.4780 0.4565 0.4478 0.056 Uiso 1 1 calc R U . . .
C40 C 0.4490(14) 0.3711(11) 0.3833(7) 0.054(4) Uani 1 1 d . . . . .
H40 H 0.4934 0.3325 0.4008 0.064 Uiso 1 1 calc R U . . .
C41 C 0.3952(14) 0.3522(9) 0.3301(6) 0.046(4) Uani 1 1 d . . . . .
H41 H 0.4039 0.3013 0.3112 0.056 Uiso 1 1 calc R U . . .
C42 C 0.3281(12) 0.4074(9) 0.3038(6) 0.043(3) Uani 1 1 d . . . . .
C43 C 0.2692(14) 0.3878(10) 0.2460(6) 0.049(4) Uani 1 1 d . . . . .
H43 H 0.2175 0.4309 0.2370 0.059 Uiso 1 1 calc R U . . .
C44 C 0.3680(17) 0.3964(14) 0.2043(7) 0.072(5) Uani 1 1 d . . . . .
H44A H 0.3283 0.3782 0.1673 0.108 Uiso 1 1 calc R U . . .
H44B H 0.4264 0.3600 0.2150 0.108 Uiso 1 1 calc R U . . .
H44C H 0.4128 0.4566 0.2037 0.108 Uiso 1 1 calc R U . . .
C45 C 0.1826(16) 0.2972(10) 0.2425(8) 0.065(5) Uani 1 1 d . . . . .
H45A H 0.1415 0.2863 0.2051 0.098 Uiso 1 1 calc R U . . .
H45B H 0.1199 0.2944 0.2694 0.098 Uiso 1 1 calc R U . . .
H45C H 0.2314 0.2537 0.2508 0.098 Uiso 1 1 calc R U . . .
C46 C 0.3653(13) 0.5832(9) 0.4201(5) 0.042(3) Uani 1 1 d . . . . .
H46 H 0.3227 0.6188 0.3948 0.050 Uiso 1 1 calc R U . . .
C47 C 0.2868(13) 0.5612(11) 0.4692(6) 0.050(4) Uani 1 1 d . . . . .
H47A H 0.2765 0.6145 0.4872 0.075 Uiso 1 1 calc R U . . .
H47B H 0.3282 0.5286 0.4958 0.075 Uiso 1 1 calc R U . . .
H47C H 0.2053 0.5264 0.4562 0.075 Uiso 1 1 calc R U . . .
C48 C 0.4950(14) 0.6376(10) 0.4382(6) 0.050(4) Uani 1 1 d . . . . .
H48A H 0.5400 0.6551 0.4054 0.075 Uiso 1 1 calc R U . . .
H48B H 0.5409 0.6034 0.4617 0.075 Uiso 1 1 calc R U . . .
H48C H 0.4867 0.6890 0.4591 0.075 Uiso 1 1 calc R U . . .
C49 C 1.2214(13) 0.5781(9) 0.0237(6) 0.040(3) Uani 1 1 d . . . . .
C50 C 1.1575(14) 0.5207(9) 0.0602(5) 0.043(3) Uani 1 1 d . . . . .
H50 H 1.1003 0.5381 0.0829 0.051 Uiso 1 1 calc R U . . .
C51 C 1.1783(14) 0.4397(9) 0.0627(6) 0.046(3) Uani 1 1 d . . . . .
H51 H 1.1330 0.3999 0.0866 0.055 Uiso 1 1 calc R U . . .
C52 C 1.2648(14) 0.4132(10) 0.0309(6) 0.050(4) Uani 1 1 d . . . . .
H52 H 1.2791 0.3567 0.0345 0.060 Uiso 1 1 calc R U . . .
C53 C 1.3303(13) 0.4691(10) -0.0059(6) 0.046(3) Uani 1 1 d . . . . .
H53 H 1.3891 0.4514 -0.0276 0.055 Uiso 1 1 calc R U . . .
C54 C 1.3068(12) 0.5526(9) -0.0100(6) 0.040(3) Uani 1 1 d . . . . .
C55 C 1.3578(13) 0.6264(9) -0.0415(6) 0.043(3) Uani 1 1 d . . . . .
C56 C 1.4444(13) 0.6405(10) -0.0814(6) 0.045(3) Uani 1 1 d . . . . .
H56 H 1.4849 0.5965 -0.0920 0.054 Uiso 1 1 calc R U . . .
C57 C 1.4692(14) 0.7200(10) -0.1049(7) 0.052(4) Uani 1 1 d . . . . .
H57 H 1.5281 0.7306 -0.1320 0.062 Uiso 1 1 calc R U . . .
C58 C 1.4103(14) 0.7865(10) -0.0901(6) 0.051(4) Uani 1 1 d . . . . .
H58 H 1.4283 0.8404 -0.1077 0.061 Uiso 1 1 calc R U . . .
C59 C 1.3277(13) 0.7733(9) -0.0504(6) 0.044(3) Uani 1 1 d . . . . .
H59 H 1.2900 0.8183 -0.0391 0.053 Uiso 1 1 calc R U . . .
C60 C 1.2992(12) 0.6929(9) -0.0268(6) 0.040(3) Uani 1 1 d . . . . .
C61 C 1.1558(14) 0.7143(8) 0.0448(5) 0.041(3) Uani 1 1 d . . . . .
C62 C 1.2208(13) 0.7872(9) 0.0734(5) 0.039(3) Uani 1 1 d . . . . .
H62 H 1.3083 0.8024 0.0720 0.046 Uiso 1 1 calc R U . . .
C63 C 1.1635(13) 0.8394(9) 0.1041(6) 0.039(3) Uani 1 1 d . . . . .
H63 H 1.2116 0.8906 0.1218 0.047 Uiso 1 1 calc R U . . .
C64 C 1.0315(12) 0.8167(8) 0.1096(5) 0.035(3) Uani 1 1 d . . . . .
C65 C 0.9670(12) 0.7425(8) 0.0814(5) 0.036(3) Uani 1 1 d . . . . .
H65 H 0.8802 0.7248 0.0841 0.044 Uiso 1 1 calc R U . . .
C66 C 1.0287(13) 0.6914(9) 0.0481(5) 0.039(3) Uani 1 1 d . . . . .
H66 H 0.9819 0.6418 0.0283 0.047 Uiso 1 1 calc R U . . .
C67 C 0.8677(13) 0.9809(8) 0.1917(5) 0.036(3) Uani 1 1 d . . . . .
C68 C 0.8766(12) 1.1284(9) 0.2269(6) 0.039(3) Uani 1 1 d . . . . .
H68A H 0.8603 1.1620 0.1941 0.047 Uiso 1 1 calc R U . . .
H68B H 0.9358 1.1673 0.2534 0.047 Uiso 1 1 calc R U . . .
C69 C 0.7550(14) 1.0964(9) 0.2541(6) 0.043(3) Uani 1 1 d . . . . .
C70 C 0.7815(13) 1.0681(9) 0.3141(6) 0.041(3) Uani 1 1 d . . . . .
H70A H 0.8192 1.0177 0.3131 0.061 Uiso 1 1 calc R U . . .
H70B H 0.7036 1.0534 0.3322 0.061 Uiso 1 1 calc R U . . .
H70C H 0.8385 1.1155 0.3350 0.061 Uiso 1 1 calc R U . . .
C71 C 0.6858(15) 1.1692(9) 0.2559(6) 0.049(4) Uani 1 1 d . . . . .
H71A H 0.7390 1.2195 0.2755 0.073 Uiso 1 1 calc R U . . .
H71B H 0.6104 1.1506 0.2753 0.073 Uiso 1 1 calc R U . . .
H71C H 0.6634 1.1846 0.2180 0.073 Uiso 1 1 calc R U . . .
C72 C 0.6769(12) 1.0178(9) 0.2222(5) 0.038(3) Uani 1 1 d . . . . .
C73 C 0.6767(11) 0.8814(9) 0.1746(6) 0.044(4) Uani 1 1 d . . . . .
C74 C 0.6217(13) 0.8759(9) 0.1203(6) 0.044(3) Uani 1 1 d . . . . .
C75 C 0.5638(12) 0.7933(10) 0.0971(7) 0.046(3) Uani 1 1 d . . . . .
H75 H 0.5292 0.7869 0.0598 0.055 Uiso 1 1 calc R U . . .
C76 C 0.5590(13) 0.7210(10) 0.1307(7) 0.052(4) Uani 1 1 d . . . . .
H76 H 0.5195 0.6655 0.1160 0.063 Uiso 1 1 calc R U . . .
C77 C 0.6094(12) 0.7294(9) 0.1834(6) 0.040(3) Uani 1 1 d . . . . .
H77 H 0.6028 0.6796 0.2051 0.048 Uiso 1 1 calc R U . . .
C78 C 0.6701(12) 0.8077(9) 0.2065(5) 0.038(3) Uani 1 1 d . . . . .
C79 C 0.6320(15) 0.9538(11) 0.0834(6) 0.052(4) Uani 1 1 d . . . . .
H79 H 0.6849 1.0044 0.1047 0.063 Uiso 1 1 calc R U . . .
C80 C 0.5025(13) 0.9731(10) 0.0717(6) 0.049(4) Uani 1 1 d . . . . .
H80A H 0.5087 1.0245 0.0492 0.073 Uiso 1 1 calc R U . . .
H80B H 0.4685 0.9833 0.1068 0.073 Uiso 1 1 calc R U . . .
H80C H 0.4478 0.9239 0.0517 0.073 Uiso 1 1 calc R U . . .
C81 C 0.6942(15) 0.9422(13) 0.0302(7) 0.065(5) Uani 1 1 d . . . . .
H81A H 0.6506 0.8886 0.0108 0.097 Uiso 1 1 calc R U . . .
H81B H 0.7809 0.9395 0.0395 0.097 Uiso 1 1 calc R U . . .
H81C H 0.6909 0.9909 0.0062 0.097 Uiso 1 1 calc R U . . .
C82 C 0.7330(12) 0.8147(9) 0.2651(6) 0.040(3) Uani 1 1 d . . . . .
H82 H 0.7765 0.8761 0.2726 0.048 Uiso 1 1 calc R U . . .
C83 C 0.6435(14) 0.7902(11) 0.3078(6) 0.057(4) Uani 1 1 d . . . . .
H83A H 0.5790 0.8238 0.3035 0.085 Uiso 1 1 calc R U . . .
H83B H 0.6869 0.8019 0.3447 0.085 Uiso 1 1 calc R U . . .
H83C H 0.6053 0.7287 0.3034 0.085 Uiso 1 1 calc R U . . .
C84 C 0.8308(15) 0.7596(11) 0.2686(7) 0.057(4) Uani 1 1 d . . . . .
H84A H 0.7906 0.6991 0.2605 0.085 Uiso 1 1 calc R U . . .
H84B H 0.8727 0.7653 0.3059 0.085 Uiso 1 1 calc R U . . .
H84C H 0.8919 0.7790 0.2415 0.085 Uiso 1 1 calc R U . . .
C85 C 1.0643(11) 1.0782(8) 0.2012(5) 0.031(3) Uani 1 1 d . . . . .
C86 C 1.0974(11) 1.1133(8) 0.1503(5) 0.032(3) Uani 1 1 d . . . . .
C87 C 1.2282(14) 1.1236(10) 0.1427(7) 0.050(4) Uani 1 1 d . . . . .
H87 H 1.2566 1.1434 0.1081 0.060 Uiso 1 1 calc R U . . .
C88 C 1.3134(15) 1.1062(11) 0.1826(7) 0.059(4) Uani 1 1 d . . . . .
H88 H 1.3990 1.1171 0.1762 0.071 Uiso 1 1 calc R U . . .
C89 C 1.2740(14) 1.0732(9) 0.2314(6) 0.047(4) Uani 1 1 d . . . . .
H89 H 1.3332 1.0596 0.2582 0.057 Uiso 1 1 calc R U . . .
C90 C 1.1494(13) 1.0586(9) 0.2435(6) 0.042(3) Uani 1 1 d . . . . .
C91 C 1.1093(15) 1.0227(11) 0.2971(6) 0.054(4) Uani 1 1 d . . . . .
H91 H 1.0169 1.0134 0.2957 0.064 Uiso 1 1 calc R U . . .
C92 C 1.1633(18) 1.0864(12) 0.3453(6) 0.063(5) Uani 1 1 d . . . . .
H92A H 1.2517 1.1091 0.3414 0.095 Uiso 1 1 calc R U . . .
H92B H 1.1529 1.0568 0.3804 0.095 Uiso 1 1 calc R U . . .
H92C H 1.1197 1.1340 0.3447 0.095 Uiso 1 1 calc R U . . .
C93 C 1.1440(17) 0.9347(11) 0.3072(7) 0.064(5) Uani 1 1 d . . . . .
H93A H 1.0972 0.8921 0.2797 0.096 Uiso 1 1 calc R U . . .
H93B H 1.1238 0.9160 0.3445 0.096 Uiso 1 1 calc R U . . .
H93C H 1.2331 0.9404 0.3039 0.096 Uiso 1 1 calc R U . . .
C94 C 1.0100(14) 1.1267(9) 0.1031(6) 0.043(3) Uani 1 1 d . . . . .
H94 H 0.9238 1.1034 0.1136 0.052 Uiso 1 1 calc R U . . .
C95 C 1.0236(16) 1.2219(10) 0.0945(7) 0.054(4) Uani 1 1 d . . . . .
H95A H 1.1093 1.2474 0.0869 0.081 Uiso 1 1 calc R U . . .
H95B H 1.0030 1.2494 0.1280 0.081 Uiso 1 1 calc R U . . .
H95C H 0.9673 1.2310 0.0631 0.081 Uiso 1 1 calc R U . . .
C96 C 1.0253(18) 1.0816(10) 0.0490(6) 0.059(4) Uani 1 1 d . . . . .
H96A H 0.9579 1.0869 0.0216 0.088 Uiso 1 1 calc R U . . .
H96B H 1.0227 1.0205 0.0554 0.088 Uiso 1 1 calc R U . . .
H96C H 1.1051 1.1084 0.0351 0.088 Uiso 1 1 calc R U . . .

loop_
_atom_site_aniso_label
_atom_site_aniso_U_11
_atom_site_aniso_U_22
_atom_site_aniso_U_33
_atom_site_aniso_U_23
_atom_site_aniso_U_13
_atom_site_aniso_U_12
Au1 0.0367(3) 0.0357(3) 0.0378(3) 0.0041(2) 0.0036(2) 0.0069(2)
N1 0.047(7) 0.042(7) 0.038(6) 0.004(5) 0.008(5) 0.009(5)
O1 0.036(6) 0.053(6) 0.061(7) 0.018(5) 0.011(5) 0.010(5)
C1 0.049(8) 0.042(8) 0.042(8) 0.000(6) 0.004(7) 0.007(7)
N2 0.029(6) 0.034(6) 0.038(6) 0.000(5) 0.004(5) 0.004(4)
Au2 0.0342(3) 0.0353(3) 0.0352(3) 0.0010(2) 0.0055(2) 0.0084(2)
O2 0.038(6) 0.058(7) 0.074(8) -0.011(6) 0.010(5) 0.012(5)
C2 0.057(9) 0.058(10) 0.036(8) -0.006(7) 0.012(7) 0.010(8)
C3 0.050(9) 0.040(8) 0.048(9) -0.006(7) 0.002(7) 0.007(7)
N3 0.031(6) 0.033(6) 0.033(6) 0.002(4) 0.001(4) 0.008(5)
C4 0.060(9) 0.046(8) 0.035(8) 0.000(6) -0.011(7) 0.010(7)
N4 0.040(6) 0.043(7) 0.036(6) 0.006(5) 0.007(5) 0.013(5)
N5 0.036(6) 0.029(6) 0.032(6) -0.002(4) 0.003(5) 0.002(5)
C5 0.046(8) 0.051(9) 0.038(8) 0.008(7) 0.007(6) 0.006(7)
C6 0.038(8) 0.058(9) 0.040(8) 0.008(7) 0.003(6) 0.011(7)
N6 0.033(6) 0.040(6) 0.038(6) 0.000(5) 0.002(5) 0.014(5)
C7 0.041(8) 0.053(9) 0.035(7) 0.002(6) 0.006(6) 0.004(7)
C8 0.044(8) 0.059(10) 0.048(9) 0.014(7) 0.007(7) 0.016(7)
C9 0.050(9) 0.051(9) 0.055(9) 0.012(7) 0.016(7) 0.010(7)
C17 0.043(8) 0.035(7) 0.046(8) 0.007(6) 0.006(6) 0.004(6)
C10 0.049(9) 0.056(9) 0.040(8) -0.001(7) 0.011(7) 0.012(7)
C11 0.048(9) 0.048(9) 0.046(8) 0.001(7) 0.000(7) 0.017(7)
C12 0.036(7) 0.056(9) 0.034(7) -0.003(6) 0.001(6) 0.005(6)
C13 0.038(7) 0.043(8) 0.034(7) -0.006(6) -0.001(6) 0.009(6)
C14 0.042(8) 0.030(7) 0.040(7) 0.003(6) 0.006(6) 0.007(6)
C15 0.043(8) 0.030(7) 0.046(8) -0.003(6) 0.003(6) 0.006(6)
C16 0.041(8) 0.040(8) 0.034(7) 0.005(6) 0.009(6) 0.003(6)
C18 0.039(8) 0.044(8) 0.043(8) -0.002(6) 0.011(6) 0.007(6)
C19 0.037(7) 0.041(7) 0.020(6) 0.000(5) 0.005(5) 0.007(6)
C20 0.030(7) 0.042(8) 0.037(7) -0.001(6) 0.000(6) 0.005(6)
C21 0.030(8) 0.050(8) 0.046(8) 0.009(7) -0.001(6) 0.013(6)
C22 0.037(7) 0.034(7) 0.030(7) 0.007(5) 0.007(5) 0.006(6)
C23 0.040(8) 0.064(10) 0.032(7) 0.002(7) 0.005(6) 0.012(7)
C25 0.025(6) 0.031(7) 0.051(8) 0.008(6) 0.008(6) 0.005(5)
C24 0.035(7) 0.038(7) 0.034(7) 0.002(6) 0.005(6) 0.007(6)
C26 0.037(7) 0.059(9) 0.030(7) 0.004(6) 0.012(6) 0.032(7)
C27 0.039(8) 0.046(8) 0.059(9) 0.025(7) 0.006(7) 0.010(7)
C28 0.047(9) 0.056(10) 0.056(10) 0.015(8) 0.015(8) 0.012(7)
C29 0.035(8) 0.052(9) 0.055(9) 0.012(7) 0.001(7) 0.012(7)
C30 0.041(8) 0.043(8) 0.035(7) 0.004(6) 0.003(6) 0.000(6)
C31 0.047(9) 0.082(12) 0.044(9) -0.021(8) -0.011(7) 0.008(8)
C32 0.102(16) 0.084(14) 0.058(11) -0.025(10) -0.018(11) 0.039(12)
C33 0.084(13) 0.068(12) 0.055(11) -0.006(9) 0.012(9) 0.004(10)
C34 0.053(9) 0.047(8) 0.034(7) 0.008(6) 0.009(6) 0.026(7)
C35 0.066(10) 0.058(10) 0.039(8) 0.020(7) 0.012(7) 0.020(8)
C36 0.061(10) 0.050(9) 0.046(9) 0.005(7) 0.013(7) 0.020(8)
C37 0.028(7) 0.031(7) 0.050(8) 0.005(6) 0.010(6) 0.009(5)
C38 0.036(7) 0.045(8) 0.034(7) 0.010(6) 0.007(6) 0.008(6)
C39 0.043(8) 0.055(9) 0.039(8) 0.017(7) -0.007(6) 0.006(7)
C40 0.046(9) 0.056(10) 0.062(10) 0.005(8) 0.000(8) 0.020(7)
C41 0.050(9) 0.037(8) 0.058(9) 0.003(7) 0.008(7) 0.019(7)
C42 0.032(7) 0.040(8) 0.052(9) 0.012(7) 0.005(6) 0.000(6)
C43 0.042(8) 0.054(9) 0.053(9) -0.012(7) 0.004(7) 0.011(7)
C44 0.067(12) 0.103(15) 0.046(10) -0.008(10) -0.005(8) 0.023(11)
C45 0.058(10) 0.046(9) 0.084(13) -0.020(9) 0.000(9) -0.002(8)
C46 0.043(8) 0.055(9) 0.029(7) -0.001(6) -0.004(6) 0.017(7)
C47 0.037(8) 0.072(11) 0.041(8) 0.002(7) 0.008(6) 0.009(7)
C48 0.052(9) 0.049(9) 0.046(9) -0.005(7) 0.001(7) 0.007(7)
C49 0.043(8) 0.036(7) 0.041(8) 0.002(6) 0.001(6) 0.010(6)
C50 0.053(9) 0.042(8) 0.031(7) -0.004(6) -0.001(6) 0.007(7)
C51 0.057(9) 0.041(8) 0.036(8) 0.000(6) -0.002(7) 0.005(7)
C52 0.044(8) 0.055(9) 0.051(9) -0.006(7) -0.018(7) 0.016(7)
C53 0.037(8) 0.059(9) 0.047(8) 0.004(7) 0.002(6) 0.021(7)
C54 0.035(7) 0.043(8) 0.041(8) -0.005(6) -0.005(6) 0.007(6)
C55 0.042(8) 0.048(8) 0.038(8) -0.009(6) -0.004(6) 0.009(6)
C56 0.041(8) 0.050(9) 0.044(8) -0.007(7) 0.008(6) 0.012(7)
C57 0.040(8) 0.053(9) 0.061(10) -0.001(8) 0.023(7) 0.002(7)
C58 0.052(9) 0.051(9) 0.052(9) 0.010(7) 0.014(7) 0.011(7)
C59 0.050(9) 0.043(8) 0.041(8) 0.003(6) 0.010(7) 0.015(7)
C60 0.035(7) 0.050(8) 0.036(7) -0.002(6) 0.001(6) 0.010(6)
C61 0.061(9) 0.031(7) 0.030(7) 0.005(6) 0.000(6) 0.010(6)
C62 0.039(7) 0.044(8) 0.033(7) 0.002(6) 0.006(6) 0.008(6)
C63 0.042(8) 0.035(7) 0.043(8) -0.005(6) -0.002(6) 0.014(6)
C64 0.040(7) 0.032(7) 0.037(7) -0.001(6) 0.003(6) 0.013(6)
C65 0.034(7) 0.041(7) 0.037(7) 0.008(6) 0.002(6) 0.014(6)
C66 0.044(8) 0.040(8) 0.030(7) 0.003(6) -0.008(6) 0.005(6)
C67 0.050(8) 0.042(8) 0.019(6) 0.007(5) 0.001(5) 0.019(6)
C68 0.036(7) 0.047(8) 0.037(7) 0.001(6) 0.004(6) 0.013(6)
C69 0.056(9) 0.033(7) 0.039(8) -0.001(6) 0.000(7) 0.008(6)
C70 0.041(8) 0.035(7) 0.046(8) -0.006(6) 0.013(6) 0.008(6)
C71 0.060(10) 0.042(8) 0.044(8) 0.000(7) 0.008(7) 0.008(7)
C72 0.034(8) 0.049(8) 0.032(7) 0.003(6) 0.000(6) 0.011(6)
C73 0.019(6) 0.052(9) 0.060(9) -0.019(7) 0.008(6) 0.007(6)
C74 0.038(8) 0.049(9) 0.046(8) 0.003(7) 0.000(6) 0.012(6)
C75 0.030(7) 0.050(9) 0.056(9) -0.003(7) 0.002(6) 0.006(6)
C76 0.030(7) 0.052(9) 0.073(11) -0.013(8) 0.018(7) -0.001(6)
C77 0.034(7) 0.040(8) 0.049(9) 0.005(6) 0.014(6) 0.011(6)
C78 0.034(7) 0.046(8) 0.038(7) 0.011(6) 0.001(6) 0.018(6)
C79 0.052(9) 0.058(10) 0.043(8) 0.004(7) 0.001(7) 0.002(7)
C80 0.047(9) 0.055(9) 0.046(9) 0.004(7) 0.002(7) 0.014(7)
C81 0.042(9) 0.108(15) 0.050(10) 0.022(10) 0.011(7) 0.023(9)
C82 0.034(7) 0.046(8) 0.039(8) 0.002(6) -0.005(6) 0.008(6)
C83 0.047(9) 0.072(11) 0.043(9) -0.011(8) 0.001(7) -0.001(8)
C84 0.051(9) 0.059(10) 0.063(10) 0.017(8) -0.002(8) 0.018(8)
C85 0.030(6) 0.040(7) 0.024(6) 0.004(5) 0.004(5) 0.011(5)
C86 0.028(6) 0.034(7) 0.028(6) 0.008(5) -0.004(5) -0.005(5)
C87 0.048(9) 0.053(9) 0.052(9) 0.008(7) 0.020(7) 0.011(7)
C88 0.038(8) 0.062(10) 0.076(12) -0.015(9) 0.007(8) 0.010(7)
C89 0.047(9) 0.047(9) 0.045(9) 0.003(7) 0.002(7) 0.003(7)
C90 0.042(8) 0.040(8) 0.045(8) 0.005(6) 0.005(6) 0.011(6)
C91 0.044(9) 0.073(11) 0.047(9) 0.003(8) 0.005(7) 0.019(8)
C92 0.082(12) 0.075(12) 0.039(9) 0.005(8) 0.008(8) 0.028(10)
C93 0.075(12) 0.057(10) 0.055(10) 0.010(8) 0.002(9) 0.004(9)
C94 0.050(8) 0.043(8) 0.037(8) -0.002(6) 0.007(6) 0.006(7)
C95 0.067(10) 0.045(9) 0.049(9) 0.005(7) 0.004(8) 0.008(8)
C96 0.096(13) 0.050(9) 0.028(7) -0.007(7) 0.012(8) 0.008(9)

loop_
_atom_type_symbol
_atom_type_description
_atom_type_scat_dispersion_real
_atom_type_scat_dispersion_imag
_atom_type_scat_source
C C 0.0033 0.0016 'International Tables Vol C Tables 4.2.6.8 and 6.1.1.4'
H H 0.0000 0.0000 'International Tables Vol C Tables 4.2.6.8 and 6.1.1.4'
Au Au -2.0133 8.8022 'International Tables Vol C Tables 4.2.6.8 and 6.1.1.4'
N N 0.0061 0.0033 'International Tables Vol C Tables 4.2.6.8 and 6.1.1.4'
O O 0.0106 0.0060 'International Tables Vol C Tables 4.2.6.8 and 6.1.1.4'

loop_
_geom_angle_atom_site_label_1
_geom_angle_atom_site_label_2
_geom_angle_atom_site_label_3
_geom_angle
_geom_angle_site_symmetry_1
_geom_angle_site_symmetry_3
_geom_angle_publ_flag
C16 Au1 C19 176.3(5) . . ?
C12 N1 C1 108.4(12) . . ?
C12 N1 C13 126.3(12) . . ?
C1 N1 C13 125.0(11) . . ?
N1 C1 C2 129.0(13) . . ?
N1 C1 C6 108.7(12) . . ?
C2 C1 C6 122.2(14) . . ?
C19 N2 C21 124.8(11) . . ?
C19 N2 C37 117.8(10) . . ?
C21 N2 C37 117.2(10) . . ?
C64 Au2 C67 176.2(5) . . ?
C3 C2 C1 116.9(14) . . ?
C3 C2 H2 121.5 . . ?
C1 C2 H2 121.5 . . ?
C2 C3 C4 121.6(14) . . ?
C2 C3 H3 119.2 . . ?
C4 C3 H3 119.2 . . ?
C19 N3 C25 119.8(11) . . ?
C19 N3 C20 121.7(10) . . ?
C25 N3 C20 117.0(10) . . ?
C5 C4 C3 119.2(14) . . ?
C5 C4 H4 120.4 . . ?
C3 C4 H4 120.4 . . ?
C49 N4 C60 108.8(11) . . ?
C49 N4 C61 124.9(11) . . ?
C60 N4 C61 125.4(11) . . ?
C67 N5 C85 118.5(11) . . ?
C67 N5 C68 122.9(11) . . ?
C85 N5 C68 117.4(10) . . ?
C4 C5 C6 121.9(14) . . ?
C4 C5 H5 119.1 . . ?
C6 C5 H5 119.1 . . ?
C5 C6 C1 118.1(13) . . ?
C5 C6 C7 135.6(14) . . ?
C1 C6 C7 106.3(13) . . ?
C67 N6 C72 125.8(11) . . ?
C67 N6 C73 114.1(10) . . ?
C72 N6 C73 119.9(11) . . ?
C12 C7 C8 118.8(14) . . ?
C12 C7 C6 108.1(12) . . ?
C8 C7 C6 133.0(14) . . ?
C9 C8 C7 118.3(14) . . ?
C9 C8 H8 120.9 . . ?
C7 C8 H8 120.9 . . ?
C10 C9 C8 121.7(14) . . ?
C10 C9 H9 119.1 . . ?
C8 C9 H9 119.1 . . ?
C18 C17 C16 121.0(13) . . ?
C18 C17 H17 119.5 . . ?
C16 C17 H17 119.5 . . ?
C11 C10 C9 120.7(15) . . ?
C11 C10 H10 119.6 . . ?
C9 C10 H10 119.6 . . ?
C10 C11 C12 119.6(15) . . ?
C10 C11 H11 120.2 . . ?
C12 C11 H11 120.2 . . ?
C11 C12 N1 130.5(14) . . ?
C11 C12 C7 120.9(13) . . ?
N1 C12 C7 108.5(12) . . ?
C18 C13 C14 119.1(13) . . ?
C18 C13 N1 120.8(12) . . ?
C14 C13 N1 120.2(12) . . ?
C15 C14 C13 118.7(13) . . ?
C15 C14 H14 120.6 . . ?
C13 C14 H14 120.6 . . ?
C14 C15 C16 123.7(13) . . ?
C14 C15 H15 118.2 . . ?
C16 C15 H15 118.2 . . ?
C15 C16 C17 116.6(12) . . ?
C15 C16 Au1 121.7(10) . . ?
C17 C16 Au1 121.7(10) . . ?
C13 C18 C17 120.8(13) . . ?
C13 C18 H18 119.6 . . ?
C17 C18 H18 119.6 . . ?
N3 C19 N2 118.6(11) . . ?
N3 C19 Au1 120.2(9) . . ?
N2 C19 Au1 121.1(9) . . ?
N3 C20 C22 113.2(10) . . ?
N3 C20 H20A 108.9 . . ?
C22 C20 H20A 108.9 . . ?
N3 C20 H20B 108.9 . . ?
C22 C20 H20B 108.9 . . ?
H20A C20 H20B 107.7 . . ?
O1 C21 N2 118.9(12) . . ?
O1 C21 C22 123.9(13) . . ?
N2 C21 C22 117.1(11) . . ?
C21 C22 C20 110.4(10) . . ?
C21 C22 C24 111.0(11) . . ?
C20 C22 C24 108.5(11) . . ?
C21 C22 C23 106.1(11) . . ?
C20 C22 C23 110.2(11) . . ?
C24 C22 C23 110.7(11) . . ?
C22 C23 H23A 109.5 . . ?
C22 C23 H23B 109.5 . . ?
H23A C23 H23B 109.5 . . ?
C22 C23 H23C 109.5 . . ?
H23A C23 H23C 109.5 . . ?
H23B C23 H23C 109.5 . . ?
C30 C25 C26 122.6(12) . . ?
C30 C25 N3 119.5(12) . . ?
C26 C25 N3 117.9(12) . . ?
C22 C24 H24A 109.5 . . ?
C22 C24 H24B 109.5 . . ?
H24A C24 H24B 109.5 . . ?
C22 C24 H24C 109.5 . . ?
H24A C24 H24C 109.5 . . ?
H24B C24 H24C 109.5 . . ?
C27 C26 C25 114.9(13) . . ?
C27 C26 C34 121.3(12) . . ?
C25 C26 C34 123.7(11) . . ?
C28 C27 C26 123.3(15) . . ?
C28 C27 H27 118.3 . . ?
C26 C27 H27 118.3 . . ?
C27 C28 C29 120.5(15) . . ?
C27 C28 H28 119.8 . . ?
C29 C28 H28 119.8 . . ?
C28 C29 C30 119.5(15) . . ?
C28 C29 H29 120.2 . . ?
C30 C29 H29 120.2 . . ?
C29 C30 C25 119.1(13) . . ?
C29 C30 C31 119.0(13) . . ?
C25 C30 C31 121.9(12) . . ?
C33 C31 C32 111.7(13) . . ?
C33 C31 C30 111.9(14) . . ?
C32 C31 C30 109.9(15) . . ?
C33 C31 H31 107.7 . . ?
C32 C31 H31 107.7 . . ?
C30 C31 H31 107.7 . . ?
C31 C32 H32A 109.5 . . ?
C31 C32 H32B 109.5 . . ?
H32A C32 H32B 109.5 . . ?
C31 C32 H32C 109.5 . . ?
H32A C32 H32C 109.5 . . ?
H32B C32 H32C 109.5 . . ?
C31 C33 H33A 109.5 . . ?
C31 C33 H33B 109.5 . . ?
H33A C33 H33B 109.5 . . ?
C31 C33 H33C 109.5 . . ?
H33A C33 H33C 109.5 . . ?
H33B C33 H33C 109.5 . . ?
C26 C34 C35 112.2(13) . . ?
C26 C34 C36 110.6(11) . . ?
C35 C34 C36 110.3(12) . . ?
C26 C34 H34 107.9 . . ?
C35 C34 H34 107.9 . . ?
C36 C34 H34 107.9 . . ?
C34 C35 H35A 109.5 . . ?
C34 C35 H35B 109.5 . . ?
H35A C35 H35B 109.5 . . ?
C34 C35 H35C 109.5 . . ?
H35A C35 H35C 109.5 . . ?
H35B C35 H35C 109.5 . . ?
C34 C36 H36A 109.5 . . ?
C34 C36 H36B 109.5 . . ?
H36A C36 H36B 109.5 . . ?
C34 C36 H36C 109.5 . . ?
H36A C36 H36C 109.5 . . ?
H36B C36 H36C 109.5 . . ?
C38 C37 C42 121.1(12) . . ?
C38 C37 N2 119.5(11) . . ?
C42 C37 N2 119.4(12) . . ?
C39 C38 C37 118.3(13) . . ?
C39 C38 C46 119.2(12) . . ?
C37 C38 C46 122.5(12) . . ?
C40 C39 C38 121.0(14) . . ?
C40 C39 H39 119.5 . . ?
C38 C39 H39 119.5 . . ?
C39 C40 C41 121.1(14) . . ?
C39 C40 H40 119.4 . . ?
C41 C40 H40 119.4 . . ?
C40 C41 C42 120.4(14) . . ?
C40 C41 H41 119.8 . . ?
C42 C41 H41 119.8 . . ?
C41 C42 C37 118.1(13) . . ?
C41 C42 C43 121.0(14) . . ?
C37 C42 C43 120.9(13) . . ?
C42 C43 C44 110.7(12) . . ?
C42 C43 C45 110.2(14) . . ?
C44 C43 C45 111.8(14) . . ?
C42 C43 H43 108.0 . . ?
C44 C43 H43 108.0 . . ?
C45 C43 H43 108.0 . . ?
C43 C44 H44A 109.5 . . ?
C43 C44 H44B 109.5 . . ?
H44A C44 H44B 109.5 . . ?
C43 C44 H44C 109.5 . . ?
H44A C44 H44C 109.5 . . ?
H44B C44 H44C 109.5 . . ?
C43 C45 H45A 109.5 . . ?
C43 C45 H45B 109.5 . . ?
H45A C45 H45B 109.5 . . ?
C43 C45 H45C 109.5 . . ?
H45A C45 H45C 109.5 . . ?
H45B C45 H45C 109.5 . . ?
C47 C46 C38 111.6(12) . . ?
C47 C46 C48 111.7(12) . . ?
C38 C46 C48 111.1(12) . . ?
C47 C46 H46 107.4 . . ?
C38 C46 H46 107.4 . . ?
C48 C46 H46 107.4 . . ?
C46 C47 H47A 109.5 . . ?
C46 C47 H47B 109.5 . . ?
H47A C47 H47B 109.5 . . ?
C46 C47 H47C 109.5 . . ?
H47A C47 H47C 109.5 . . ?
H47B C47 H47C 109.5 . . ?
C46 C48 H48A 109.5 . . ?
C46 C48 H48B 109.5 . . ?
H48A C48 H48B 109.5 . . ?
C46 C48 H48C 109.5 . . ?
H48A C48 H48C 109.5 . . ?
H48B C48 H48C 109.5 . . ?
N4 C49 C50 130.4(13) . . ?
N4 C49 C54 108.9(12) . . ?
C50 C49 C54 120.6(13) . . ?
C51 C50 C49 119.0(14) . . ?
C51 C50 H50 120.5 . . ?
C49 C50 H50 120.5 . . ?
C50 C51 C52 121.7(14) . . ?
C50 C51 H51 119.2 . . ?
C52 C51 H51 119.2 . . ?
C53 C52 C51 120.7(14) . . ?
C53 C52 H52 119.7 . . ?
C51 C52 H52 119.7 . . ?
C52 C53 C54 118.1(14) . . ?
C52 C53 H53 120.9 . . ?
C54 C53 H53 120.9 . . ?
C53 C54 C49 119.9(13) . . ?
C53 C54 C55 133.4(13) . . ?
C49 C54 C55 106.7(12) . . ?
C56 C55 C60 119.6(14) . . ?
C56 C55 C54 133.3(14) . . ?
C60 C55 C54 107.0(12) . . ?
C57 C56 C55 117.9(13) . . ?
C57 C56 H56 121.0 . . ?
C55 C56 H56 121.0 . . ?
C56 C57 C58 122.3(13) . . ?
C56 C57 H57 118.9 . . ?
C58 C57 H57 118.9 . . ?
C59 C58 C57 119.7(14) . . ?
C59 C58 H58 120.1 . . ?
C57 C58 H58 120.1 . . ?
C58 C59 C60 119.0(14) . . ?
C58 C59 H59 120.5 . . ?
C60 C59 H59 120.5 . . ?
C59 C60 N4 130.1(13) . . ?
C59 C60 C55 121.3(13) . . ?
N4 C60 C55 108.5(12) . . ?
C62 C61 C66 118.5(13) . . ?
C62 C61 N4 121.1(13) . . ?
C66 C61 N4 120.4(12) . . ?
C61 C62 C63 122.5(13) . . ?
C61 C62 H62 118.8 . . ?
C63 C62 H62 118.8 . . ?
C62 C63 C64 120.7(12) . . ?
C62 C63 H63 119.6 . . ?
C64 C63 H63 119.6 . . ?
C65 C64 C63 116.4(11) . . ?
C65 C64 Au2 123.5(10) . . ?
C63 C64 Au2 120.0(9) . . ?
C64 C65 C66 121.5(12) . . ?
C64 C65 H65 119.3 . . ?
C66 C65 H65 119.3 . . ?
C61 C66 C65 120.4(12) . . ?
C61 C66 H66 119.8 . . ?
C65 C66 H66 119.8 . . ?
N5 C67 N6 117.8(11) . . ?
N5 C67 Au2 120.5(10) . . ?
N6 C67 Au2 121.4(9) . . ?
N5 C68 C69 112.7(11) . . ?
N5 C68 H68A 109.1 . . ?
C69 C68 H68A 109.1 . . ?
N5 C68 H68B 109.1 . . ?
C69 C68 H68B 109.1 . . ?
H68A C68 H68B 107.8 . . ?
C71 C69 C72 111.2(12) . . ?
C71 C69 C68 108.8(11) . . ?
C72 C69 C68 110.3(11) . . ?
C71 C69 C70 109.0(11) . . ?
C72 C69 C70 107.1(11) . . ?
C68 C69 C70 110.5(12) . . ?
C69 C70 H70A 109.5 . . ?
C69 C70 H70B 109.5 . . ?
H70A C70 H70B 109.5 . . ?
C69 C70 H70C 109.5 . . ?
H70A C70 H70C 109.5 . . ?
H70B C70 H70C 109.5 . . ?
C69 C71 H71A 109.5 . . ?
C69 C71 H71B 109.5 . . ?
H71A C71 H71B 109.5 . . ?
C69 C71 H71C 109.5 . . ?
H71A C71 H71C 109.5 . . ?
H71B C71 H71C 109.5 . . ?
O2 C72 N6 121.0(13) . . ?
O2 C72 C69 122.4(13) . . ?
N6 C72 C69 116.6(12) . . ?
C74 C73 C78 121.0(13) . . ?
C74 C73 N6 117.6(14) . . ?
C78 C73 N6 121.3(13) . . ?
C73 C74 C75 118.5(14) . . ?
C73 C74 C79 122.6(13) . . ?
C75 C74 C79 118.7(13) . . ?
C76 C75 C74 118.5(14) . . ?
C76 C75 H75 120.8 . . ?
C74 C75 H75 120.8 . . ?
C77 C76 C75 121.1(14) . . ?
C77 C76 H76 119.4 . . ?
C75 C76 H76 119.4 . . ?
C76 C77 C78 122.1(14) . . ?
C76 C77 H77 119.0 . . ?
C78 C77 H77 119.0 . . ?
C77 C78 C73 118.7(13) . . ?
C77 C78 C82 121.1(12) . . ?
C73 C78 C82 120.2(13) . . ?
C74 C79 C81 112.5(14) . . ?
C74 C79 C80 108.9(12) . . ?
C81 C79 C80 112.4(13) . . ?
C74 C79 H79 107.6 . . ?
C81 C79 H79 107.6 . . ?
C80 C79 H79 107.6 . . ?
C79 C80 H80A 109.5 . . ?
C79 C80 H80B 109.5 . . ?
H80A C80 H80B 109.5 . . ?
C79 C80 H80C 109.5 . . ?
H80A C80 H80C 109.5 . . ?
H80B C80 H80C 109.5 . . ?
C79 C81 H81A 109.5 . . ?
C79 C81 H81B 109.5 . . ?
H81A C81 H81B 109.5 . . ?
C79 C81 H81C 109.5 . . ?
H81A C81 H81C 109.5 . . ?
H81B C81 H81C 109.5 . . ?
C83 C82 C78 112.6(11) . . ?
C83 C82 C84 110.7(13) . . ?
C78 C82 C84 109.5(12) . . ?
C83 C82 H82 107.9 . . ?
C78 C82 H82 107.9 . . ?
C84 C82 H82 107.9 . . ?
C82 C83 H83A 109.5 . . ?
C82 C83 H83B 109.5 . . ?
H83A C83 H83B 109.5 . . ?
C82 C83 H83C 109.5 . . ?
H83A C83 H83C 109.5 . . ?
H83B C83 H83C 109.5 . . ?
C82 C84 H84A 109.5 . . ?
C82 C84 H84B 109.5 . . ?
H84A C84 H84B 109.5 . . ?
C82 C84 H84C 109.5 . . ?
H84A C84 H84C 109.5 . . ?
H84B C84 H84C 109.5 . . ?
C86 C85 C90 124.6(11) . . ?
C86 C85 N5 116.6(10) . . ?
C90 C85 N5 118.7(11) . . ?
C85 C86 C87 113.3(11) . . ?
C85 C86 C94 126.0(11) . . ?
C87 C86 C94 119.9(12) . . ?
C88 C87 C86 123.8(14) . . ?
C88 C87 H87 118.1 . . ?
C86 C87 H87 118.1 . . ?
C89 C88 C87 119.3(15) . . ?
C89 C88 H88 120.4 . . ?
C87 C88 H88 120.4 . . ?
C88 C89 C90 122.5(15) . . ?
C88 C89 H89 118.7 . . ?
C90 C89 H89 118.7 . . ?
C89 C90 C85 116.3(13) . . ?
C89 C90 C91 121.3(13) . . ?
C85 C90 C91 122.4(12) . . ?
C90 C91 C92 110.9(14) . . ?
C90 C91 C93 111.9(13) . . ?
C92 C91 C93 110.6(13) . . ?
C90 C91 H91 107.8 . . ?
C92 C91 H91 107.8 . . ?
C93 C91 H91 107.8 . . ?
C91 C92 H92A 109.5 . . ?
C91 C92 H92B 109.5 . . ?
H92A C92 H92B 109.5 . . ?
C91 C92 H92C 109.5 . . ?
H92A C92 H92C 109.5 . . ?
H92B C92 H92C 109.5 . . ?
C91 C93 H93A 109.5 . . ?
C91 C93 H93B 109.5 . . ?
H93A C93 H93B 109.5 . . ?
C91 C93 H93C 109.5 . . ?
H93A C93 H93C 109.5 . . ?
H93B C93 H93C 109.5 . . ?
C86 C94 C95 109.2(12) . . ?
C86 C94 C96 114.5(13) . . ?
C95 C94 C96 109.9(12) . . ?
C86 C94 H94 107.7 . . ?
C95 C94 H94 107.7 . . ?
C96 C94 H94 107.7 . . ?
C94 C95 H95A 109.5 . . ?
C94 C95 H95B 109.5 . . ?
H95A C95 H95B 109.5 . . ?
C94 C95 H95C 109.5 . . ?
H95A C95 H95C 109.5 . . ?
H95B C95 H95C 109.5 . . ?
C94 C96 H96A 109.5 . . ?
C94 C96 H96B 109.5 . . ?
H96A C96 H96B 109.5 . . ?
C94 C96 H96C 109.5 . . ?
H96A C96 H96C 109.5 . . ?
H96B C96 H96C 109.5 . . ?

loop_
_geom_bond_atom_site_label_1
_geom_bond_atom_site_label_2
_geom_bond_distance
_geom_bond_site_symmetry_2
_geom_bond_publ_flag
Au1 C16 2.047(13) . ?
Au1 C19 2.062(13) . ?
N1 C12 1.398(17) . ?
N1 C1 1.402(18) . ?
N1 C13 1.439(18) . ?
O1 C21 1.196(16) . ?
C1 C2 1.41(2) . ?
C1 C6 1.43(2) . ?
N2 C19 1.380(16) . ?
N2 C21 1.424(17) . ?
N2 C37 1.429(16) . ?
Au2 C64 2.018(12) . ?
Au2 C67 2.044(13) . ?
O2 C72 1.211(16) . ?
C2 C3 1.37(2) . ?
C2 H2 0.9500 . ?
C3 C4 1.45(2) . ?
C3 H3 0.9500 . ?
N3 C19 1.313(16) . ?
N3 C25 1.448(16) . ?
N3 C20 1.499(16) . ?
C4 C5 1.36(2) . ?
C4 H4 0.9500 . ?
N4 C49 1.383(17) . ?
N4 C60 1.396(17) . ?
N4 C61 1.421(17) . ?
N5 C67 1.327(17) . ?
N5 C85 1.442(16) . ?
N5 C68 1.477(16) . ?
C5 C6 1.38(2) . ?
C5 H5 0.9500 . ?
C6 C7 1.43(2) . ?
N6 C67 1.382(17) . ?
N6 C72 1.392(17) . ?
N6 C73 1.430(17) . ?
C7 C12 1.41(2) . ?
C7 C8 1.41(2) . ?
C8 C9 1.38(2) . ?
C8 H8 0.9500 . ?
C9 C10 1.38(2) . ?
C9 H9 0.9500 . ?
C17 C18 1.392(19) . ?
C17 C16 1.412(19) . ?
C17 H17 0.9500 . ?
C10 C11 1.36(2) . ?
C10 H10 0.9500 . ?
C11 C12 1.38(2) . ?
C11 H11 0.9500 . ?
C13 C18 1.384(19) . ?
C13 C14 1.416(19) . ?
C14 C15 1.377(19) . ?
C14 H14 0.9500 . ?
C15 C16 1.386(19) . ?
C15 H15 0.9500 . ?
C18 H18 0.9500 . ?
C20 C22 1.524(17) . ?
C20 H20A 0.9900 . ?
C20 H20B 0.9900 . ?
C21 C22 1.508(18) . ?
C22 C24 1.530(17) . ?
C22 C23 1.541(18) . ?
C23 H23A 0.9800 . ?
C23 H23B 0.9800 . ?
C23 H23C 0.9800 . ?
C25 C30 1.386(19) . ?
C25 C26 1.412(18) . ?
C24 H24A 0.9800 . ?
C24 H24B 0.9800 . ?
C24 H24C 0.9800 . ?
C26 C27 1.380(19) . ?
C26 C34 1.52(2) . ?
C27 C28 1.37(2) . ?
C27 H27 0.9500 . ?
C28 C29 1.37(2) . ?
C28 H28 0.9500 . ?
C29 C30 1.381(19) . ?
C29 H29 0.9500 . ?
C30 C31 1.55(2) . ?
C31 C33 1.51(2) . ?
C31 C32 1.55(3) . ?
C31 H31 1.0000 . ?
C32 H32A 0.9800 . ?
C32 H32B 0.9800 . ?
C32 H32C 0.9800 . ?
C33 H33A 0.9800 . ?
C33 H33B 0.9800 . ?
C33 H33C 0.9800 . ?
C34 C35 1.533(18) . ?
C34 C36 1.55(2) . ?
C34 H34 1.0000 . ?
C35 H35A 0.9800 . ?
C35 H35B 0.9800 . ?
C35 H35C 0.9800 . ?
C36 H36A 0.9800 . ?
C36 H36B 0.9800 . ?
C36 H36C 0.9800 . ?
C37 C38 1.407(19) . ?
C37 C42 1.418(19) . ?
C38 C39 1.391(19) . ?
C38 C46 1.531(19) . ?
C39 C40 1.37(2) . ?
C39 H39 0.9500 . ?
C40 C41 1.38(2) . ?
C40 H40 0.9500 . ?
C41 C42 1.397(19) . ?
C41 H41 0.9500 . ?
C42 C43 1.50(2) . ?
C43 C44 1.53(2) . ?
C43 C45 1.55(2) . ?
C43 H43 1.0000 . ?
C44 H44A 0.9800 . ?
C44 H44B 0.9800 . ?
C44 H44C 0.9800 . ?
C45 H45A 0.9800 . ?
C45 H45B 0.9800 . ?
C45 H45C 0.9800 . ?
C46 C47 1.522(19) . ?
C46 C48 1.54(2) . ?
C46 H46 1.0000 . ?
C47 H47A 0.9800 . ?
C47 H47B 0.9800 . ?
C47 H47C 0.9800 . ?
C48 H48A 0.9800 . ?
C48 H48B 0.9800 . ?
C48 H48C 0.9800 . ?
C49 C50 1.396(19) . ?
C49 C54 1.411(19) . ?
C50 C51 1.36(2) . ?
C50 H50 0.9500 . ?
C51 C52 1.40(2) . ?
C51 H51 0.9500 . ?
C52 C53 1.40(2) . ?
C52 H52 0.9500 . ?
C53 C54 1.41(2) . ?
C53 H53 0.9500 . ?
C54 C55 1.44(2) . ?
C55 C56 1.40(2) . ?
C55 C60 1.408(19) . ?
C56 C57 1.37(2) . ?
C56 H56 0.9500 . ?
C57 C58 1.41(2) . ?
C57 H57 0.9500 . ?
C58 C59 1.36(2) . ?
C58 H58 0.9500 . ?
C59 C60 1.39(2) . ?
C59 H59 0.9500 . ?
C61 C62 1.375(19) . ?
C61 C66 1.38(2) . ?
C62 C63 1.385(18) . ?
C62 H62 0.9500 . ?
C63 C64 1.445(19) . ?
C63 H63 0.9500 . ?
C64 C65 1.384(18) . ?
C65 C66 1.440(19) . ?
C65 H65 0.9500 . ?
C66 H66 0.9500 . ?
C68 C69 1.533(19) . ?
C68 H68A 0.9900 . ?
C68 H68B 0.9900 . ?
C69 C71 1.52(2) . ?
C69 C72 1.523(19) . ?
C69 C70 1.554(19) . ?
C70 H70A 0.9800 . ?
C70 H70B 0.9800 . ?
C70 H70C 0.9800 . ?
C71 H71A 0.9800 . ?
C71 H71B 0.9800 . ?
C71 H71C 0.9800 . ?
C73 C74 1.40(2) . ?
C73 C78 1.40(2) . ?
C74 C75 1.42(2) . ?
C74 C79 1.53(2) . ?
C75 C76 1.41(2) . ?
C75 H75 0.9500 . ?
C76 C77 1.35(2) . ?
C76 H76 0.9500 . ?
C77 C78 1.373(19) . ?
C77 H77 0.9500 . ?
C78 C82 1.527(18) . ?
C79 C81 1.53(2) . ?
C79 C80 1.54(2) . ?
C79 H79 1.0000 . ?
C80 H80A 0.9800 . ?
C80 H80B 0.9800 . ?
C80 H80C 0.9800 . ?
C81 H81A 0.9800 . ?
C81 H81B 0.9800 . ?
C81 H81C 0.9800 . ?
C82 C83 1.48(2) . ?
C82 C84 1.53(2) . ?
C82 H82 1.0000 . ?
C83 H83A 0.9800 . ?
C83 H83B 0.9800 . ?
C83 H83C 0.9800 . ?
C84 H84A 0.9800 . ?
C84 H84B 0.9800 . ?
C84 H84C 0.9800 . ?
C85 C86 1.400(17) . ?
C85 C90 1.424(18) . ?
C86 C87 1.447(19) . ?
C86 C94 1.492(18) . ?
C87 C88 1.37(2) . ?
C87 H87 0.9500 . ?
C88 C89 1.36(2) . ?
C88 H88 0.9500 . ?
C89 C90 1.40(2) . ?
C89 H89 0.9500 . ?
C90 C91 1.48(2) . ?
C91 C92 1.53(2) . ?
C91 C93 1.54(2) . ?
C91 H91 1.0000 . ?
C92 H92A 0.9800 . ?
C92 H92B 0.9800 . ?
C92 H92C 0.9800 . ?
C93 H93A 0.9800 . ?
C93 H93B 0.9800 . ?
C93 H93C 0.9800 . ?
C94 C95 1.51(2) . ?
C94 C96 1.522(19) . ?
C94 H94 1.0000 . ?
C95 H95A 0.9800 . ?
C95 H95B 0.9800 . ?
C95 H95C 0.9800 . ?
C96 H96A 0.9800 . ?
C96 H96B 0.9800 . ?
C96 H96C 0.9800 . ?
